data_1560666
loop_
_publ_author_name
'Zheng, Li-Mei'
'Liu, Jing-Xin'

_publ_section_title
;
 Lanthanide contraction effect on crystal structures of lanthanide
 coordination polymers with cyclohexanocucurbit[6]uril ligand
;
_journal_name_full 'Journal of Solid State Chemistry'
_journal_page_first 45
_journal_page_last 49
_journal_paper_doi 10.1016/j.jssc.2016.10.008
_journal_volume 245
_journal_year 2017
_chemical_formula_sum 'C60 H100 Cd2 Cl8 N25 O28 Tb'
_chemical_formula_weight 2286.97
_space_group_IT_number 14
_space_group_name_Hall '-P 2ybc'
_space_group_name_H-M_alt 'P 1 21/c 1'
_symmetry_cell_setting monoclinic
_symmetry_space_group_name_H-M 'P 1 21/c 1'
_atom_sites_solution_hydrogens geom
_atom_sites_solution_primary direct
_atom_sites_solution_secondary difmap
_cell_angle_alpha 90.00
_cell_angle_beta 109.2920(10)
_cell_angle_gamma 90.00
_cell_formula_units_Z 4
_cell_length_a 19.0204(16)
_cell_length_b 21.1359(18)
_cell_length_c 23.1650(19)
_cell_measurement_reflns_used 9982
_cell_measurement_temperature 293(2)
_cell_measurement_theta_max 27.47
_cell_measurement_theta_min 2.41
_cell_volume 8789.7(13)
_computing_cell_refinement 'Bruker SMART'
_computing_data_collection 'Bruker SMART'
_computing_data_reduction 'Bruker SAINT'
_computing_molecular_graphics 'Bruker SHELXTL'
_computing_publication_material 'Bruker SHELXTL'
_computing_structure_refinement 'SHELXL-97 (Sheldrick, 1997)'
_computing_structure_solution 'SHELXS-97 (Sheldrick, 1990)'
_diffrn_ambient_temperature 296(2)
_diffrn_measured_fraction_theta_full 0.998
_diffrn_measured_fraction_theta_max 0.998
_diffrn_measurement_device_type 'Bruker CCD Area Detector'
_diffrn_measurement_method '\f and \w scan'
_diffrn_radiation_monochromator graphite
_diffrn_radiation_source 'fine-focus sealed tube'
_diffrn_radiation_type MoK\a
_diffrn_radiation_wavelength 0.71073
_diffrn_reflns_av_R_equivalents 0.0299
_diffrn_reflns_av_sigmaI/netI 0.0385
_diffrn_reflns_limit_h_max 20
_diffrn_reflns_limit_h_min -23
_diffrn_reflns_limit_k_max 25
_diffrn_reflns_limit_k_min -26
_diffrn_reflns_limit_l_max 27
_diffrn_reflns_limit_l_min -28
_diffrn_reflns_number 48721
_diffrn_reflns_theta_full 26.00
_diffrn_reflns_theta_max 26.00
_diffrn_reflns_theta_min 2.24
_diffrn_standards_decay_% none
_exptl_absorpt_coefficient_mu 1.608
_exptl_absorpt_correction_T_max 0.6616
_exptl_absorpt_correction_T_min 0.6030
_exptl_absorpt_correction_type multi-scan
_exptl_absorpt_process_details 'SADABS (Bruker, 2008)'
_exptl_crystal_colour colorless
_exptl_crystal_density_diffrn 1.728
_exptl_crystal_density_method 'not measured'
_exptl_crystal_description block
_exptl_crystal_F_000 4624
_exptl_crystal_size_max 0.35
_exptl_crystal_size_mid 0.32
_exptl_crystal_size_min 0.28
_refine_diff_density_max 1.157
_refine_diff_density_min -1.835
_refine_diff_density_rms 0.105
_refine_ls_extinction_method none
_refine_ls_goodness_of_fit_ref 1.017
_refine_ls_hydrogen_treatment constr
_refine_ls_matrix_type full
_refine_ls_number_parameters 1117
_refine_ls_number_reflns 17251
_refine_ls_number_restraints 0
_refine_ls_restrained_S_all 1.017
_refine_ls_R_factor_all 0.0516
_refine_ls_R_factor_gt 0.0419
_refine_ls_shift/su_max 0.003
_refine_ls_shift/su_mean 0.000
_refine_ls_structure_factor_coef Fsqd
_refine_ls_weighting_details 'calc w=1/[\s^2^(Fo^2^)+(0.0780P)^2^+11.4029P] where P=(Fo^2^+2Fc^2^)/3'
_refine_ls_weighting_scheme calc
_refine_ls_wR_factor_gt 0.1231
_refine_ls_wR_factor_ref 0.1294
_reflns_number_gt 14238
_reflns_number_total 17251
_reflns_threshold_expression >2sigma(I)
_cod_data_source_file JSSC-2017-245-45.cif
_cod_data_source_block Tb
_cod_depositor_comments
;
The following automatic conversions were performed:

data item '_symmetry_cell_setting' value 'Monoclinic' was changed to
'monoclinic' in accordance with the built-in table derived from the
CIF Core dictionary named 'cif_core.dic' version 2.4.5 last updated
on 2014-11-21.

data item '_exptl_crystal_density_meas' value 'not measured' was
changed to '?' -- the value is perceived as not measured.

Automatic conversion script
Id: cif_fix_values 8369 2020-08-20 11:38:08Z andrius 
;
_cod_original_sg_symbol_H-M P2(1)/c
_cod_database_code 1560666

loop_
_symmetry_equiv_pos_as_xyz
'x, y, z'
'-x, y+1/2, -z+1/2'
'-x, -y, -z'
'x, -y-1/2, z-1/2'

loop_
_atom_site_label
_atom_site_type_symbol
_atom_site_fract_x
_atom_site_fract_y
_atom_site_fract_z
_atom_site_U_iso_or_equiv
_atom_site_adp_type
_atom_site_occupancy
_atom_site_symmetry_multiplicity
_atom_site_calc_flag
_atom_site_refinement_flags
_atom_site_disorder_assembly
_atom_site_disorder_group
Tb1 Tb 0.742184(8) 0.789133(7) 0.853337(6) 0.02361(4) Uani 1 1 d . . .
Cd1 Cd 0.781066(16) 1.062212(14) 0.856754(15) 0.04460(8) Uani 1 1 d . . .
Cd2 Cd 0.77724(2) 0.43788(2) 0.89052(2) 0.06226(12) Uani 0.90 1 d P . .
Cl1 Cl 0.81130(10) 1.13205(11) 0.78539(11) 0.1526(9) Uani 1 1 d . . .
Cl2 Cl 0.76124(9) 1.10129(8) 0.94972(6) 0.0868(5) Uani 1 1 d . . .
Cl3 Cl 0.88223(5) 0.98314(5) 0.88568(6) 0.0493(3) Uani 1 1 d . . .
Cl4 Cl 0.66444(5) 1.00807(4) 0.79968(4) 0.0367(2) Uani 1 1 d . . .
Cl5 Cl 0.7366(3) 0.3860(2) 0.97581(19) 0.1345(18) Uani 0.50 1 d P . .
Cl6 Cl 0.87394(9) 0.51686(9) 0.93795(8) 0.0956(5) Uani 1 1 d . . .
Cl7 Cl 0.82033(10) 0.37210(7) 0.82071(8) 0.0870(5) Uani 1 1 d . . .
Cl8 Cl 0.65757(8) 0.48509(10) 0.83890(8) 0.0942(5) Uani 1 1 d . . .
O1 O 0.98166(17) 0.79918(12) 1.23459(11) 0.0420(7) Uani 1 1 d . . .
O2 O 0.57700(15) 0.64113(12) 0.99957(11) 0.0392(6) Uani 1 1 d . . .
O3 O 0.88912(14) 0.65868(12) 1.24667(11) 0.0352(6) Uani 1 1 d . . .
O4 O 0.72472(13) 0.88770(12) 1.26932(11) 0.0345(6) Uani 1 1 d . . .
O5 O 0.63567(13) 0.75437(11) 1.28206(10) 0.0309(6) Uani 1 1 d . . .
O6 O 0.54756(13) 0.93337(11) 1.01030(10) 0.0300(5) Uani 1 1 d . . .
O7 O 0.71534(12) 0.64082(10) 1.26803(10) 0.0271(5) Uani 1 1 d . . .
O8 O 0.70916(12) 0.92624(11) 0.99173(10) 0.0291(5) Uani 1 1 d . . .
O9 O 0.80922(13) 0.78688(10) 0.96149(10) 0.0269(5) Uani 1 1 d . . .
O10 O 0.89903(14) 0.91994(13) 1.25282(11) 0.0368(6) Uani 1 1 d . . .
O11 O 0.73907(13) 0.64292(12) 0.97681(10) 0.0348(6) Uani 1 1 d . . .
O12 O 0.48812(15) 0.78056(12) 1.01916(11) 0.0378(6) Uani 1 1 d . . .
N1 N 0.64420(15) 0.57083(13) 1.07388(12) 0.0259(6) Uani 1 1 d . . .
N2 N 0.76657(15) 0.58056(13) 1.06255(12) 0.0261(6) Uani 1 1 d . . .
N3 N 0.60347(14) 0.91273(12) 1.21183(12) 0.0236(6) Uani 1 1 d . . .
N4 N 0.70541(14) 0.57952(12) 1.18392(11) 0.0225(6) Uani 1 1 d . . .
N5 N 0.54911(16) 0.62246(13) 1.08733(12) 0.0279(6) Uani 1 1 d . . .
N6 N 0.48476(16) 0.71905(13) 1.10054(13) 0.0289(6) Uani 1 1 d . . .
N7 N 0.60249(14) 0.61473(12) 1.19743(11) 0.0241(6) Uani 1 1 d . . .
N8 N 0.69602(14) 0.96864(12) 1.19907(12) 0.0234(6) Uani 1 1 d . . .
N9 N 0.47683(15) 0.82388(12) 1.10719(12) 0.0247(6) Uani 1 1 d . . .
N10 N 0.81400(14) 0.98216(13) 1.18179(12) 0.0249(6) Uani 1 1 d . . .
N11 N 0.82743(14) 0.58623(12) 1.17222(12) 0.0238(6) Uani 1 1 d . . .
N12 N 0.91889(15) 0.64324(12) 1.15867(11) 0.0242(6) Uani 1 1 d . . .
N13 N 0.90883(15) 0.74076(12) 1.03505(11) 0.0228(6) Uani 1 1 d . . .
N14 N 0.54196(14) 0.81274(12) 1.21600(12) 0.0231(6) Uani 1 1 d . . .
N15 N 0.83122(14) 0.93970(12) 1.05529(12) 0.0225(6) Uani 1 1 d . . .
N16 N 0.91313(14) 0.94768(12) 1.16126(12) 0.0245(6) Uani 1 1 d . . .
N17 N 0.74059(14) 0.99319(12) 1.07468(11) 0.0225(6) Uani 1 1 d . . .
N18 N 0.89418(13) 0.84446(12) 1.03816(11) 0.0211(5) Uani 1 1 d . . .
N19 N 0.53475(15) 0.70837(12) 1.21055(12) 0.0246(6) Uani 1 1 d . . .
N20 N 0.97199(14) 0.85025(12) 1.14496(12) 0.0244(6) Uani 1 1 d . . .
N21 N 0.62186(14) 0.98943(12) 1.09306(11) 0.0220(6) Uani 1 1 d . . .
N22 N 0.53249(14) 0.92816(12) 1.10484(12) 0.0234(6) Uani 1 1 d . . .
N23 N 0.96942(15) 0.74538(12) 1.14545(11) 0.0232(6) Uani 1 1 d . . .
N24 N 0.85704(14) 0.63839(12) 1.04864(11) 0.0230(6) Uani 1 1 d . . .
N01 N 0.7354(4) 0.7735(4) 1.1212(3) 0.140(3) Uani 1 1 d . . .
O01 O 0.6796(5) 0.7820(6) 1.1292(3) 0.270(6) Uani 1 1 d . . .
O02 O 0.7903(4) 0.7555(4) 1.1574(2) 0.186(3) Uani 1 1 d . . .
O03 O 0.7344(3) 0.7854(3) 1.0695(2) 0.141(3) Uani 1 1 d . . .
O1W O 0.75524(15) 0.68030(11) 0.87462(11) 0.0368(6) Uani 1 1 d . . .
O2W O 0.86035(13) 0.83861(12) 0.86492(12) 0.0386(6) Uani 1 1 d . . .
O3W O 0.71416(14) 0.89015(12) 0.88297(10) 0.0358(6) Uani 1 1 d . . .
O4W O 0.79419(15) 0.73772(12) 0.78273(12) 0.0422(6) Uani 1 1 d . . .
O5W O 0.64617(17) 0.77593(16) 0.89618(14) 0.0627(9) Uani 1 1 d . . .
O7W O 0.8118(6) 1.2594(4) 0.7179(4) 0.227(4) Uani 1 1 d . . .
O8W O 0.2732(5) 0.7669(3) 1.0045(3) 0.179(3) Uani 1 1 d . . .
O9W O 0.5496(3) 0.6802(3) 0.88075(18) 0.1283(19) Uani 1 1 d . . .
O10W O 0.61068(16) 0.82042(13) 0.99370(13) 0.0462(7) Uani 1 1 d . . .
O11W O 0.9239(3) 0.8583(2) 1.3608(2) 0.1089(16) Uani 1 1 d . . .
O6W O 0.9613(3) 0.3994(2) 1.0278(2) 0.1104(16) Uani 1 1 d . . .
C54 C 0.86489(16) 0.79024(14) 1.00733(13) 0.0201(6) Uani 1 1 d . . .
C58 C 0.96839(16) 0.83412(14) 1.08338(13) 0.0199(6) Uani 1 1 d . . .
C57 C 0.76944(17) 0.99628(16) 1.22001(14) 0.0257(7) Uani 1 1 d . . .
H57A H 0.7955 0.9812 1.2611 0.031 Uiso 1 1 calc R . .
H57B H 0.7646 1.0418 1.2221 0.031 Uiso 1 1 calc R . .
C56 C 0.97425(17) 0.75996(14) 1.08536(14) 0.0221(7) Uani 1 1 d . . .
C55 C 0.87891(18) 0.63230(15) 1.19701(14) 0.0239(7) Uani 1 1 d . . .
C53 C 0.98211(17) 0.91351(15) 1.17101(15) 0.0264(7) Uani 1 1 d . . .
H53A H 1.0082 0.9104 1.2146 0.032 Uiso 1 1 calc R . .
H53B H 1.0133 0.9376 1.1533 0.032 Uiso 1 1 calc R . .
C52 C 0.98306(18) 0.68357(15) 1.17499(15) 0.0261(7) Uani 1 1 d . . .
H52A H 1.0224 0.6626 1.1642 0.031 Uiso 1 1 calc R . .
H52B H 1.0006 0.6896 1.2190 0.031 Uiso 1 1 calc R . .
C51 C 0.78289(17) 0.55903(15) 1.20562(14) 0.0252(7) Uani 1 1 d . . .
H51A H 0.8047 0.5703 1.2484 0.030 Uiso 1 1 calc R . .
H51B H 0.7844 0.5133 1.2027 0.030 Uiso 1 1 calc R . .
C50 C 0.48405(18) 0.77496(16) 1.07081(15) 0.0279(7) Uani 1 1 d . . .
C49 C 0.89377(18) 0.67553(14) 1.01417(14) 0.0235(7) Uani 1 1 d . . .
H49A H 0.8628 0.6757 0.9715 0.028 Uiso 1 1 calc R . .
H49B H 0.9405 0.6552 1.0169 0.028 Uiso 1 1 calc R . .
C48 C 0.55632(18) 0.64397(15) 1.22876(15) 0.0253(7) Uani 1 1 d . . .
H48A H 0.5116 0.6187 1.2214 0.030 Uiso 1 1 calc R . .
H48B H 0.5831 0.6433 1.2724 0.030 Uiso 1 1 calc R . .
C46 C 0.48042(19) 0.65887(16) 1.06882(15) 0.0306(8) Uani 1 1 d . . .
H46A H 0.4415 0.6335 1.0758 0.037 Uiso 1 1 calc R . .
H46B H 0.4660 0.6670 1.0252 0.037 Uiso 1 1 calc R . .
C45 C 0.83089(17) 0.56253(14) 1.11393(14) 0.0227(7) Uani 1 1 d . . .
C44 C 0.57710(17) 0.75821(15) 1.23983(13) 0.0226(7) Uani 1 1 d . . .
C43 C 0.3812(3) 0.7187(2) 1.2169(2) 0.0539(11) Uani 1 1 d . . .
H43A H 0.3301 0.7074 1.2119 0.065 Uiso 1 1 calc R . .
H43B H 0.4133 0.6954 1.2517 0.065 Uiso 1 1 calc R . .
C42 C 0.87186(16) 0.98191(14) 1.10597(14) 0.0220(7) Uani 1 1 d . . .
C41 C 0.80666(17) 1.01329(14) 1.12382(14) 0.0220(7) Uani 1 1 d . . .
C40 C 0.75649(17) 0.95055(14) 1.03626(14) 0.0220(6) Uani 1 1 d . . .
C39 C 0.86488(17) 0.90664(14) 1.01594(14) 0.0224(7) Uani 1 1 d . . .
H39A H 0.8279 0.9020 0.9757 0.027 Uiso 1 1 calc R . .
H39B H 0.9050 0.9324 1.0116 0.027 Uiso 1 1 calc R . .
C38 C 0.87679(18) 0.94646(15) 1.20350(15) 0.0250(7) Uani 1 1 d . . .
C37 C 0.48142(19) 1.05326(17) 1.13823(17) 0.0335(8) Uani 1 1 d . . .
H37A H 0.4467 1.0786 1.1510 0.040 Uiso 1 1 calc R . .
H37B H 0.4552 1.0371 1.0976 0.040 Uiso 1 1 calc R . .
C36 C 0.97463(18) 0.79836(16) 1.18052(15) 0.0281(7) Uani 1 1 d . . .
C35 C 0.58976(19) 0.61472(15) 1.04906(14) 0.0273(7) Uani 1 1 d . . .
C34 C 0.46631(17) 0.88880(15) 1.08517(15) 0.0272(7) Uani 1 1 d . . .
H34A H 0.4477 0.8881 1.0408 0.033 Uiso 1 1 calc R . .
H34B H 0.4283 0.9082 1.0988 0.033 Uiso 1 1 calc R . .
C33 C 0.50773(18) 0.99801(16) 1.18213(15) 0.0292(7) Uani 1 1 d . . .
H33A H 0.4654 0.9720 1.1812 0.035 Uiso 1 1 calc R . .
H33B H 0.5302 1.0139 1.2234 0.035 Uiso 1 1 calc R . .
C32 C 0.91913(18) 1.03100(16) 1.08808(16) 0.0298(7) Uani 1 1 d . . .
H32A H 0.8888 1.0530 1.0516 0.036 Uiso 1 1 calc R . .
H32B H 0.9593 1.0100 1.0786 0.036 Uiso 1 1 calc R . .
C31 C 0.95913(19) 0.56210(16) 1.09904(16) 0.0321(8) Uani 1 1 d . . .
H31A H 0.9997 0.5890 1.0974 0.038 Uiso 1 1 calc R . .
H31B H 0.9420 0.5379 1.0614 0.038 Uiso 1 1 calc R . .
C30 C 0.8486(2) 0.49153(15) 1.11620(17) 0.0345(8) Uani 1 1 d . . .
H30A H 0.8107 0.4682 1.1267 0.041 Uiso 1 1 calc R . .
H30B H 0.8480 0.4775 1.0762 0.041 Uiso 1 1 calc R . .
C29 C 0.89569(17) 0.60299(14) 1.10436(13) 0.0223(7) Uani 1 1 d . . .
C28 C 0.56564(17) 0.94856(14) 1.06399(14) 0.0221(7) Uani 1 1 d . . .
C27 C 0.9251(2) 0.47758(19) 1.16342(19) 0.0476(10) Uani 1 1 d . . .
H27A H 0.9232 0.4861 1.2040 0.057 Uiso 1 1 calc R . .
H27B H 0.9364 0.4330 1.1615 0.057 Uiso 1 1 calc R . .
C26 C 0.67879(18) 0.91984(15) 1.23033(14) 0.0252(7) Uani 1 1 d . . .
C25 C 0.64596(17) 0.54922(14) 1.13375(14) 0.0232(7) Uani 1 1 d . . .
C24 C 0.56430(16) 0.95801(14) 1.16477(14) 0.0212(6) Uani 1 1 d . . .
C23 C 0.66710(17) 1.01935(15) 1.06153(14) 0.0240(7) Uani 1 1 d . . .
H23A H 0.6413 1.0163 1.0178 0.029 Uiso 1 1 calc R . .
H23B H 0.6718 1.0639 1.0721 0.029 Uiso 1 1 calc R . .
C22 C 0.3986(2) 0.69881(19) 1.15978(19) 0.0388(9) Uani 1 1 d . . .
H22A H 0.4019 0.6530 1.1587 0.047 Uiso 1 1 calc R . .
H22B H 0.3583 0.7122 1.1237 0.047 Uiso 1 1 calc R . .
C21 C 0.5156(2) 0.53094(17) 1.14141(17) 0.0356(8) Uani 1 1 d . . .
H21A H 0.5320 0.5089 1.1803 0.043 Uiso 1 1 calc R . .
H21B H 0.4688 0.5519 1.1375 0.043 Uiso 1 1 calc R . .
C20 C 0.56868(18) 0.87332(14) 1.24517(14) 0.0235(7) Uani 1 1 d . . .
H20A H 0.5270 0.8961 1.2504 0.028 Uiso 1 1 calc R . .
H20B H 0.6042 0.8654 1.2855 0.028 Uiso 1 1 calc R . .
C19 C 0.78382(18) 0.62313(15) 1.02478(14) 0.0258(7) Uani 1 1 d . . .
C18 C 0.81515(19) 1.08486(16) 1.12990(17) 0.0312(8) Uani 1 1 d . . .
H18A H 0.7807 1.1015 1.1490 0.037 Uiso 1 1 calc R . .
H18B H 0.8032 1.1037 1.0896 0.037 Uiso 1 1 calc R . .
C17 C 0.9518(2) 1.07898(18) 1.13930(19) 0.0396(9) Uani 1 1 d . . .
H17A H 0.9706 1.1150 1.1229 0.047 Uiso 1 1 calc R . .
H17B H 0.9935 1.0598 1.1706 0.047 Uiso 1 1 calc R . .
C16 C 0.9872(2) 0.51699(18) 1.15320(19) 0.0431(10) Uani 1 1 d . . .
H16A H 1.0117 0.5413 1.1899 0.052 Uiso 1 1 calc R . .
H16B H 1.0239 0.4888 1.1464 0.052 Uiso 1 1 calc R . .
C15 C 0.47119(17) 0.72746(15) 1.15841(14) 0.0239(7) Uani 1 1 d . . .
C14 C 0.6456(2) 0.47699(15) 1.13839(16) 0.0307(8) Uani 1 1 d . . .
H14A H 0.6489 0.4650 1.1796 0.037 Uiso 1 1 calc R . .
H14B H 0.6889 0.4601 1.1304 0.037 Uiso 1 1 calc R . .
C13 C 0.5464(2) 1.09538(16) 1.13571(18) 0.0363(9) Uani 1 1 d . . .
H13A H 0.5436 1.1003 1.0934 0.044 Uiso 1 1 calc R . .
H13B H 0.5409 1.1370 1.1514 0.044 Uiso 1 1 calc R . .
C12 C 0.69458(18) 0.54975(16) 1.04251(15) 0.0276(7) Uani 1 1 d . . .
H12A H 0.7020 0.5045 1.0485 0.033 Uiso 1 1 calc R . .
H12B H 0.6713 0.5571 0.9990 0.033 Uiso 1 1 calc R . .
C11 C 1.0364(2) 0.83240(18) 1.00721(17) 0.0367(8) Uani 1 1 d . . .
H11A H 1.0755 0.8528 0.9957 0.044 Uiso 1 1 calc R . .
H11B H 0.9901 0.8373 0.9736 0.044 Uiso 1 1 calc R . .
C10 C 0.3916(2) 0.7892(2) 1.23061(19) 0.0456(10) Uani 1 1 d . . .
H10A H 0.3477 0.8055 1.2380 0.055 Uiso 1 1 calc R . .
H10B H 0.4337 0.7952 1.2677 0.055 Uiso 1 1 calc R . .
C9 C 0.67754(17) 0.61449(14) 1.22045(13) 0.0214(6) Uani 1 1 d . . .
C8 C 0.62261(19) 1.06906(15) 1.17215(16) 0.0289(7) Uani 1 1 d . . .
H8A H 0.6305 1.0734 1.2155 0.035 Uiso 1 1 calc R . .
H8B H 0.6609 1.0932 1.1629 0.035 Uiso 1 1 calc R . .
C7 C 0.40446(18) 0.82670(17) 1.17957(17) 0.0331(8) Uani 1 1 d . . .
H7A H 0.4117 0.8709 1.1912 0.040 Uiso 1 1 calc R . .
H7B H 0.3609 0.8236 1.1431 0.040 Uiso 1 1 calc R . .
C6 C 0.57350(17) 0.58018(14) 1.14016(14) 0.0233(7) Uani 1 1 d . . .
C5 C 0.47229(17) 0.80229(15) 1.16568(14) 0.0232(7) Uani 1 1 d . . .
C4 C 0.5751(2) 0.44815(18) 1.0930(2) 0.0442(10) Uani 1 1 d . . .
H4A H 0.5800 0.4478 1.0526 0.053 Uiso 1 1 calc R . .
H4B H 0.5707 0.4046 1.1046 0.053 Uiso 1 1 calc R . .
C3 C 1.04662(19) 0.73753(17) 1.07720(17) 0.0327(8) Uani 1 1 d . . .
H3A H 1.0885 0.7523 1.1113 0.039 Uiso 1 1 calc R . .
H3B H 1.0477 0.6917 1.0773 0.039 Uiso 1 1 calc R . .
C2 C 1.0544(2) 0.76176(19) 1.01789(19) 0.0456(10) Uani 1 1 d . . .
H2A H 1.0212 0.7379 0.9840 0.055 Uiso 1 1 calc R . .
H2B H 1.1049 0.7544 1.0185 0.055 Uiso 1 1 calc R . .
C1 C 0.8950(2) 1.10226(18) 1.16857(18) 0.0401(9) Uani 1 1 d . . .
H1A H 0.9064 1.0837 1.2089 0.048 Uiso 1 1 calc R . .
H1B H 0.8989 1.1479 1.1733 0.048 Uiso 1 1 calc R . .
C59 C 0.62921(17) 0.99931(14) 1.15709(14) 0.0215(6) Uani 1 1 d . . .
C60 C 1.02959(18) 0.86472(16) 1.06363(16) 0.0313(8) Uani 1 1 d . . .
H60A H 1.0182 0.9092 1.0549 0.038 Uiso 1 1 calc R . .
H60B H 1.0767 0.8618 1.0967 0.038 Uiso 1 1 calc R . .
C47 C 0.5037(2) 0.48357(19) 1.0896(2) 0.0448(10) Uani 1 1 d . . .
H47A H 0.4852 0.5057 1.0509 0.054 Uiso 1 1 calc R . .
H47B H 0.4661 0.4532 1.0911 0.054 Uiso 1 1 calc R . .
Cl5' Cl 0.7857(3) 0.3688(2) 0.97889(19) 0.1046(13) Uani 0.50 1 d P . .
Cd2' Cd 0.8219(5) 0.4291(5) 0.9233(4) 0.167(4) Uani 0.10 1 d P . .

loop_
_atom_site_aniso_label
_atom_site_aniso_U_11
_atom_site_aniso_U_22
_atom_site_aniso_U_33
_atom_site_aniso_U_23
_atom_site_aniso_U_13
_atom_site_aniso_U_12
Tb1 0.02438(8) 0.02714(8) 0.01753(7) -0.00091(6) 0.00452(6) -0.00265(6)
Cd1 0.03423(15) 0.04217(16) 0.05054(17) 0.00052(13) 0.00473(13) -0.00351(12)
Cd2 0.0584(2) 0.0656(2) 0.0495(2) 0.00927(19) -0.00018(18) -0.0131(2)
Cl1 0.0779(11) 0.1818(16) 0.1621(16) 0.1277(13) -0.0091(10) -0.0371(11)
Cl2 0.0824(9) 0.1074(11) 0.0543(7) -0.0235(8) 0.0006(7) 0.0301(9)
Cl3 0.0331(4) 0.0391(5) 0.0765(7) 0.0033(5) 0.0194(5) -0.0035(4)
Cl4 0.0297(4) 0.0377(4) 0.0407(5) -0.0058(4) 0.0091(3) 0.0014(4)
Cl5 0.189(4) 0.131(3) 0.072(2) 0.009(2) 0.027(3) -0.075(3)
Cl6 0.0834(10) 0.1129(12) 0.0840(10) -0.0309(9) 0.0189(8) -0.0378(9)
Cl7 0.0961(11) 0.0662(8) 0.0866(10) 0.0128(7) 0.0137(8) 0.0233(8)
Cl8 0.0534(7) 0.1505(15) 0.0808(9) 0.0276(10) 0.0252(7) 0.0009(9)
O1 0.0644(17) 0.0394(14) 0.0198(12) -0.0017(10) 0.0105(12) -0.0008(13)
O2 0.0490(14) 0.0430(14) 0.0244(12) 0.0088(11) 0.0103(11) 0.0036(12)
O3 0.0419(13) 0.0396(13) 0.0252(11) -0.0088(10) 0.0129(10) -0.0084(11)
O4 0.0276(12) 0.0413(13) 0.0319(12) 0.0122(11) 0.0062(10) 0.0060(11)
O5 0.0296(12) 0.0269(11) 0.0275(12) 0.0010(10) -0.0023(10) 0.0028(10)
O6 0.0337(12) 0.0362(13) 0.0189(11) -0.0041(9) 0.0072(9) -0.0003(10)
O7 0.0290(11) 0.0296(11) 0.0211(10) -0.0041(9) 0.0059(9) -0.0016(10)
O8 0.0224(10) 0.0395(13) 0.0236(11) -0.0074(10) 0.0051(9) -0.0030(10)
O9 0.0274(11) 0.0284(11) 0.0191(11) -0.0014(9) -0.0003(9) -0.0031(9)
O10 0.0341(12) 0.0493(15) 0.0230(12) 0.0057(11) 0.0040(10) 0.0092(12)
O11 0.0342(12) 0.0439(14) 0.0227(11) 0.0115(10) 0.0044(10) -0.0019(11)
O12 0.0480(15) 0.0428(14) 0.0212(12) 0.0001(10) 0.0093(11) -0.0036(12)
N1 0.0314(13) 0.0277(13) 0.0173(12) 0.0010(10) 0.0063(10) -0.0015(11)
N2 0.0282(13) 0.0307(14) 0.0172(12) 0.0033(11) 0.0046(10) -0.0044(12)
N3 0.0235(12) 0.0254(13) 0.0211(12) 0.0049(11) 0.0063(10) 0.0014(11)
N4 0.0238(12) 0.0266(13) 0.0167(12) -0.0025(10) 0.0062(10) -0.0038(11)
N5 0.0322(14) 0.0278(14) 0.0205(13) 0.0021(11) 0.0046(11) 0.0005(12)
N6 0.0328(15) 0.0273(14) 0.0228(13) -0.0005(11) 0.0043(11) 0.0012(12)
N7 0.0262(13) 0.0259(13) 0.0189(12) -0.0001(10) 0.0058(10) 0.0007(11)
N8 0.0216(12) 0.0267(13) 0.0201(12) 0.0037(10) 0.0045(10) 0.0016(11)
N9 0.0276(13) 0.0253(13) 0.0186(12) 0.0013(10) 0.0042(10) -0.0034(11)
N10 0.0253(13) 0.0296(13) 0.0197(12) 0.0007(11) 0.0071(10) 0.0003(11)
N11 0.0282(13) 0.0252(13) 0.0184(12) -0.0015(10) 0.0081(10) -0.0013(11)
N12 0.0286(13) 0.0249(13) 0.0192(12) -0.0020(10) 0.0080(10) -0.0009(11)
N13 0.0270(13) 0.0207(12) 0.0183(12) -0.0010(10) 0.0045(10) -0.0025(11)
N14 0.0225(12) 0.0233(12) 0.0206(12) 0.0026(11) 0.0030(10) 0.0017(11)
N15 0.0198(12) 0.0254(13) 0.0214(12) -0.0059(10) 0.0055(10) -0.0016(10)
N16 0.0226(12) 0.0261(13) 0.0228(13) -0.0016(11) 0.0047(10) 0.0018(11)
N17 0.0222(12) 0.0269(13) 0.0173(12) -0.0018(10) 0.0048(10) 0.0014(11)
N18 0.0182(11) 0.0221(12) 0.0203(12) 0.0006(10) 0.0028(9) 0.0003(10)
N19 0.0237(13) 0.0244(13) 0.0227(13) 0.0033(10) 0.0036(10) 0.0022(11)
N20 0.0253(13) 0.0227(13) 0.0219(13) -0.0019(10) 0.0035(10) -0.0002(11)
N21 0.0247(12) 0.0233(12) 0.0185(12) 0.0001(10) 0.0080(10) 0.0004(10)
N22 0.0249(12) 0.0261(13) 0.0184(12) 0.0008(10) 0.0063(10) -0.0023(11)
N23 0.0270(13) 0.0231(13) 0.0173(12) -0.0001(10) 0.0045(10) -0.0024(11)
N24 0.0281(13) 0.0222(12) 0.0192(12) 0.0032(10) 0.0085(10) 0.0020(11)
N01 0.117(4) 0.252(8) 0.051(3) 0.026(4) 0.027(3) 0.106(5)
O01 0.188(7) 0.544(19) 0.089(4) 0.076(7) 0.059(5) 0.132(10)
O02 0.169(5) 0.320(9) 0.065(3) 0.048(4) 0.032(3) 0.140(6)
O03 0.091(3) 0.272(8) 0.068(3) 0.048(3) 0.036(2) 0.059(4)
O1W 0.0528(15) 0.0297(12) 0.0226(11) 0.0024(10) 0.0054(11) -0.0082(11)
O2W 0.0283(12) 0.0438(14) 0.0433(14) 0.0020(12) 0.0114(11) -0.0064(11)
O3W 0.0448(13) 0.0394(13) 0.0231(11) -0.0026(10) 0.0111(10) 0.0084(11)
O4W 0.0554(15) 0.0377(14) 0.0424(14) 0.0008(11) 0.0279(12) 0.0020(12)
O5W 0.0607(16) 0.085(2) 0.0589(17) -0.0336(15) 0.0425(14) -0.0344(16)
O7W 0.362(12) 0.154(6) 0.195(7) 0.056(5) 0.130(8) -0.032(7)
O8W 0.298(8) 0.112(4) 0.188(6) 0.005(4) 0.161(5) 0.023(5)
O9W 0.177(4) 0.145(4) 0.044(2) 0.011(2) 0.012(2) -0.110(3)
O10W 0.0489(15) 0.0466(15) 0.0475(15) -0.0053(13) 0.0220(12) 0.0028(13)
O11W 0.153(4) 0.090(3) 0.093(3) 0.018(2) 0.053(3) -0.029(3)
O6W 0.138(4) 0.082(3) 0.121(4) -0.020(3) 0.057(3) 0.018(3)
C54 0.0205(13) 0.0240(15) 0.0174(13) 0.0000(11) 0.0083(11) -0.0019(12)
C58 0.0179(13) 0.0227(14) 0.0169(13) -0.0011(11) 0.0027(11) -0.0009(12)
C57 0.0242(15) 0.0321(16) 0.0204(14) -0.0043(13) 0.0067(12) -0.0031(13)
C56 0.0213(14) 0.0229(15) 0.0212(14) 0.0010(12) 0.0057(11) 0.0011(12)
C55 0.0285(15) 0.0238(15) 0.0184(14) 0.0016(12) 0.0066(12) 0.0040(13)
C53 0.0187(14) 0.0274(16) 0.0281(16) -0.0045(13) 0.0013(12) 0.0000(13)
C52 0.0235(15) 0.0293(16) 0.0210(15) 0.0058(13) 0.0013(12) 0.0023(13)
C51 0.0276(15) 0.0295(16) 0.0176(14) 0.0063(12) 0.0063(12) 0.0016(13)
C50 0.0232(15) 0.0340(17) 0.0232(16) 0.0009(13) 0.0032(13) -0.0038(14)
C49 0.0333(15) 0.0225(15) 0.0176(13) -0.0019(12) 0.0125(12) -0.0028(13)
C48 0.0297(15) 0.0231(15) 0.0260(15) 0.0044(12) 0.0132(12) -0.0001(13)
C46 0.0288(17) 0.0305(17) 0.0249(16) -0.0038(14) -0.0014(13) 0.0010(14)
C45 0.0310(15) 0.0204(14) 0.0182(14) 0.0002(11) 0.0103(12) 0.0005(12)
C44 0.0234(14) 0.0265(15) 0.0189(14) 0.0043(12) 0.0084(11) 0.0013(12)
C43 0.052(2) 0.057(3) 0.066(3) 0.014(2) 0.037(2) -0.002(2)
C42 0.0212(14) 0.0205(14) 0.0231(15) -0.0044(12) 0.0055(12) -0.0030(12)
C41 0.0215(14) 0.0235(14) 0.0194(14) -0.0007(12) 0.0049(11) -0.0020(12)
C40 0.0240(14) 0.0224(14) 0.0200(14) 0.0019(12) 0.0078(12) -0.0017(12)
C39 0.0269(15) 0.0225(14) 0.0173(14) -0.0017(12) 0.0067(12) -0.0001(12)
C38 0.0249(15) 0.0226(15) 0.0246(16) -0.0012(13) 0.0043(12) -0.0032(13)
C37 0.0313(17) 0.0363(18) 0.0328(18) 0.0028(15) 0.0105(14) 0.0119(15)
C36 0.0267(16) 0.0317(17) 0.0233(16) 0.0016(13) 0.0050(13) 0.0005(13)
C35 0.0337(17) 0.0260(16) 0.0188(15) -0.0026(13) 0.0039(13) -0.0082(14)
C34 0.0214(15) 0.0298(16) 0.0259(16) 0.0085(13) 0.0018(12) 0.0013(13)
C33 0.0307(16) 0.0305(17) 0.0298(16) 0.0012(14) 0.0146(13) 0.0078(14)
C32 0.0289(16) 0.0285(16) 0.0353(17) -0.0021(14) 0.0148(13) -0.0077(14)
C31 0.0324(17) 0.0312(17) 0.0337(18) 0.0021(14) 0.0123(14) 0.0088(14)
C30 0.048(2) 0.0212(15) 0.0391(18) -0.0007(14) 0.0206(16) 0.0018(15)
C29 0.0286(15) 0.0203(14) 0.0170(14) 0.0009(11) 0.0063(12) 0.0026(12)
C28 0.0224(14) 0.0220(14) 0.0207(14) 0.0034(12) 0.0056(12) 0.0064(12)
C27 0.062(2) 0.038(2) 0.046(2) 0.0161(17) 0.0219(19) 0.0236(19)
C26 0.0292(16) 0.0256(15) 0.0203(15) 0.0006(12) 0.0074(12) 0.0025(13)
C25 0.0289(15) 0.0211(14) 0.0185(14) -0.0010(12) 0.0065(12) -0.0059(12)
C24 0.0222(14) 0.0225(14) 0.0195(14) 0.0033(12) 0.0074(11) 0.0042(12)
C23 0.0236(14) 0.0271(15) 0.0207(14) 0.0041(12) 0.0067(12) 0.0019(13)
C22 0.0258(17) 0.040(2) 0.047(2) 0.0040(17) 0.0080(16) -0.0066(15)
C21 0.0328(17) 0.0345(18) 0.0417(19) -0.0017(16) 0.0152(15) -0.0104(15)
C20 0.0286(15) 0.0250(15) 0.0156(13) 0.0005(12) 0.0054(12) 0.0011(13)
C19 0.0323(16) 0.0230(15) 0.0235(15) -0.0004(12) 0.0112(13) 0.0011(13)
C18 0.0332(17) 0.0241(15) 0.0377(18) -0.0004(14) 0.0137(14) 0.0006(14)
C17 0.0353(18) 0.0364(19) 0.044(2) -0.0061(17) 0.0097(16) -0.0141(16)
C16 0.044(2) 0.0348(19) 0.044(2) 0.0044(17) 0.0054(17) 0.0148(17)
C15 0.0196(14) 0.0281(15) 0.0208(15) 0.0015(12) 0.0024(12) -0.0007(13)
C14 0.0421(18) 0.0208(15) 0.0304(17) -0.0002(13) 0.0134(14) -0.0042(14)
C13 0.0431(19) 0.0251(16) 0.0389(19) 0.0034(15) 0.0110(16) 0.0120(15)
C12 0.0321(16) 0.0286(16) 0.0224(15) -0.0048(13) 0.0093(13) -0.0077(14)
C11 0.0318(17) 0.044(2) 0.0399(19) 0.0058(16) 0.0192(15) -0.0034(16)
C10 0.0368(19) 0.062(3) 0.045(2) 0.0054(19) 0.0233(16) 0.0027(18)
C9 0.0290(15) 0.0189(14) 0.0177(14) 0.0029(11) 0.0097(12) -0.0017(12)
C8 0.0357(17) 0.0211(15) 0.0294(17) -0.0013(13) 0.0102(14) 0.0018(13)
C7 0.0226(15) 0.0362(18) 0.0402(19) 0.0028(15) 0.0099(14) 0.0066(14)
C6 0.0260(15) 0.0214(14) 0.0200(14) -0.0017(12) 0.0040(12) -0.0037(12)
C5 0.0174(14) 0.0286(16) 0.0207(15) 0.0050(12) 0.0022(11) 0.0006(12)
C4 0.054(2) 0.0283(18) 0.052(2) -0.0130(17) 0.0186(19) -0.0135(17)
C3 0.0263(16) 0.0327(17) 0.0421(19) 0.0010(15) 0.0152(14) 0.0079(14)
C2 0.050(2) 0.045(2) 0.055(2) -0.0044(18) 0.0364(18) -0.0041(18)
C1 0.042(2) 0.0334(18) 0.044(2) -0.0130(16) 0.0127(17) -0.0121(16)
C59 0.0224(14) 0.0224(14) 0.0185(14) 0.0014(12) 0.0051(11) 0.0034(12)
C60 0.0238(15) 0.0310(17) 0.0384(18) 0.0023(15) 0.0092(14) -0.0064(14)
C47 0.044(2) 0.036(2) 0.047(2) -0.0115(17) 0.0060(18) -0.0143(17)
Cl5' 0.124(3) 0.109(3) 0.077(2) 0.0346(19) 0.030(2) -0.013(3)
Cd2' 0.166(6) 0.196(8) 0.146(6) -0.041(6) 0.064(5) 0.058(6)

loop_
_atom_type_symbol
_atom_type_description
_atom_type_scat_dispersion_real
_atom_type_scat_dispersion_imag
_atom_type_scat_source
C C 0.0033 0.0016 'International Tables Vol C Tables 4.2.6.8 and 6.1.1.4'
H H 0.0000 0.0000 'International Tables Vol C Tables 4.2.6.8 and 6.1.1.4'
N N 0.0061 0.0033 'International Tables Vol C Tables 4.2.6.8 and 6.1.1.4'
O O 0.0106 0.0060 'International Tables Vol C Tables 4.2.6.8 and 6.1.1.4'
Tb Tb -0.1723 4.1537 'International Tables Vol C Tables 4.2.6.8 and 6.1.1.4'
Cd Cd -0.8075 1.2024 'International Tables Vol C Tables 4.2.6.8 and 6.1.1.4'
Cl Cl 0.1484 0.1585 'International Tables Vol C Tables 4.2.6.8 and 6.1.1.4'

loop_
_geom_angle_atom_site_label_1
_geom_angle_atom_site_label_2
_geom_angle_atom_site_label_3
_geom_angle
_geom_angle_site_symmetry_1
_geom_angle_site_symmetry_3
O5 Tb1 O1W 76.70(8) 4_575 .
O5 Tb1 O3W 109.59(8) 4_575 .
O1W Tb1 O3W 147.62(9) . .
O5 Tb1 O5W 68.96(10) 4_575 .
O1W Tb1 O5W 80.74(11) . .
O3W Tb1 O5W 72.81(10) . .
O5 Tb1 O7 76.15(8) 4_575 4_575
O1W Tb1 O7 139.52(8) . 4_575
O3W Tb1 O7 70.85(8) . 4_575
O5W Tb1 O7 115.92(10) . 4_575
O5 Tb1 O9 139.88(8) 4_575 .
O1W Tb1 O9 77.25(8) . .
O3W Tb1 O9 78.92(8) . .
O5W Tb1 O9 77.16(10) . .
O7 Tb1 O9 140.29(7) 4_575 .
O5 Tb1 O2W 143.83(9) 4_575 .
O1W Tb1 O2W 111.80(9) . .
O3W Tb1 O2W 82.35(9) . .
O5W Tb1 O2W 145.55(10) . .
O7 Tb1 O2W 76.09(8) 4_575 .
O9 Tb1 O2W 74.88(8) . .
O5 Tb1 O4W 78.42(9) 4_575 .
O1W Tb1 O4W 70.43(9) . .
O3W Tb1 O4W 141.50(9) . .
O5W Tb1 O4W 140.55(10) . .
O7 Tb1 O4W 75.12(8) 4_575 .
O9 Tb1 O4W 119.90(9) . .
O2W Tb1 O4W 72.37(9) . .
Cl1 Cd1 Cl2 122.32(8) . .
Cl1 Cd1 Cl4 106.98(6) . .
Cl2 Cd1 Cl4 104.85(5) . .
Cl1 Cd1 Cl3 104.97(6) . .
Cl2 Cd1 Cl3 108.81(5) . .
Cl4 Cd1 Cl3 108.36(3) . .
Cd2' Cd2 Cl8 157.6(5) . .
Cd2' Cd2 Cl6 55.7(7) . .
Cl8 Cd2 Cl6 112.66(7) . .
Cd2' Cd2 Cl7 90.6(5) . .
Cl8 Cd2 Cl7 111.82(6) . .
Cl6 Cd2 Cl7 108.30(6) . .
Cd2' Cd2 Cl5' 55.2(7) . .
Cl8 Cd2 Cl5' 116.55(12) . .
Cl6 Cd2 Cl5' 101.31(12) . .
Cl7 Cd2 Cl5' 105.35(12) . .
Cd2' Cd2 Cl5 73.9(7) . .
Cl8 Cd2 Cl5 94.76(14) . .
Cl6 Cd2 Cl5 108.32(11) . .
Cl7 Cd2 Cl5 120.55(13) . .
Cl5' Cd2 Cl5 22.19(15) . .
Cl5' Cl5 Cd2' 54.2(4) . .
Cl5' Cl5 Cd2 72.3(4) . .
Cd2' Cl5 Cd2 21.5(2) . .
Cd2' Cl6 Cd2 22.3(3) . .
Cd2 Cl7 Cd2' 21.0(2) . .
C44 O5 Tb1 160.5(2) . 4_576
C9 O7 Tb1 157.4(2) . 4_576
C54 O9 Tb1 155.1(2) . .
C35 N1 C25 113.0(3) . .
C35 N1 C12 122.1(3) . .
C25 N1 C12 124.9(3) . .
C19 N2 C12 119.5(3) . .
C19 N2 C45 112.5(3) . .
C12 N2 C45 126.7(3) . .
C26 N3 C20 121.2(3) . .
C26 N3 C24 112.8(3) . .
C20 N3 C24 124.8(2) . .
C9 N4 C51 120.4(3) . .
C9 N4 C25 111.9(2) . .
C51 N4 C25 124.6(3) . .
C35 N5 C46 121.2(3) . .
C35 N5 C6 112.3(3) . .
C46 N5 C6 125.2(3) . .
C50 N6 C15 112.5(3) . .
C50 N6 C46 120.8(3) . .
C15 N6 C46 124.9(3) . .
C9 N7 C48 122.7(3) . .
C9 N7 C6 113.1(3) . .
C48 N7 C6 124.1(3) . .
C26 N8 C57 120.3(3) . .
C26 N8 C59 112.2(3) . .
C57 N8 C59 125.0(3) . .
C50 N9 C34 121.8(3) . .
C50 N9 C5 112.6(3) . .
C34 N9 C5 125.3(3) . .
C38 N10 C57 120.6(3) . .
C38 N10 C41 113.3(3) . .
C57 N10 C41 125.0(3) . .
C55 N11 C51 121.7(3) . .
C55 N11 C45 112.8(3) . .
C51 N11 C45 124.9(3) . .
C55 N12 C52 122.5(3) . .
C55 N12 C29 112.7(3) . .
C52 N12 C29 124.2(3) . .
C54 N13 C56 113.2(2) . .
C54 N13 C49 123.2(2) . .
C56 N13 C49 123.5(2) . .
C44 N14 C20 120.6(2) . .
C44 N14 C5 113.0(3) . .
C20 N14 C5 125.9(3) . .
C40 N15 C39 120.4(2) . .
C40 N15 C42 111.9(2) . .
C39 N15 C42 124.5(2) . .
C38 N16 C53 121.5(3) . .
C38 N16 C42 112.6(3) . .
C53 N16 C42 125.6(3) . .
C40 N17 C23 121.5(3) . .
C40 N17 C41 112.5(2) . .
C23 N17 C41 125.6(3) . .
C54 N18 C39 122.0(2) . .
C54 N18 C58 112.2(2) . .
C39 N18 C58 123.5(2) . .
C44 N19 C48 121.3(3) . .
C44 N19 C15 113.0(2) . .
C48 N19 C15 125.6(3) . .
C36 N20 C58 112.8(3) . .
C36 N20 C53 121.1(3) . .
C58 N20 C53 125.7(3) . .
C28 N21 C23 121.8(3) . .
C28 N21 C59 112.9(2) . .
C23 N21 C59 125.3(2) . .
C28 N22 C34 120.9(3) . .
C28 N22 C24 112.3(2) . .
C34 N22 C24 126.1(3) . .
C36 N23 C52 119.2(3) . .
C36 N23 C56 112.3(3) . .
C52 N23 C56 125.5(3) . .
C19 N24 C49 121.3(3) . .
C19 N24 C29 112.8(3) . .
C49 N24 C29 124.7(3) . .
O01 N01 O02 126.1(8) . .
O01 N01 O03 114.3(7) . .
O02 N01 O03 119.7(7) . .
O9 C54 N13 125.7(3) . .
O9 C54 N18 125.8(3) . .
N13 C54 N18 108.5(2) . .
N20 C58 N18 112.9(2) . .
N20 C58 C60 113.8(3) . .
N18 C58 C60 111.8(2) . .
N20 C58 C56 103.1(2) . .
N18 C58 C56 102.2(2) . .
C60 C58 C56 112.2(3) . .
N8 C57 N10 114.2(3) . .
N13 C56 N23 113.5(3) . .
N13 C56 C3 112.5(3) . .
N23 C56 C3 113.4(3) . .
N13 C56 C58 102.8(2) . .
N23 C56 C58 102.3(2) . .
C3 C56 C58 111.4(3) . .
O3 C55 N11 125.7(3) . .
O3 C55 N12 125.4(3) . .
N11 C55 N12 108.8(3) . .
N16 C53 N20 113.9(3) . .
N12 C52 N23 113.9(2) . .
N11 C51 N4 113.8(2) . .
O12 C50 N6 125.5(3) . .
O12 C50 N9 125.3(3) . .
N6 C50 N9 109.2(3) . .
N24 C49 N13 113.9(2) . .
N19 C48 N7 114.6(3) . .
N5 C46 N6 114.7(3) . .
N2 C45 N11 112.7(3) . .
N2 C45 C30 113.7(3) . .
N11 C45 C30 112.3(3) . .
N2 C45 C29 103.3(2) . .
N11 C45 C29 102.7(2) . .
C30 C45 C29 111.2(3) . .
O5 C44 N14 125.5(3) . .
O5 C44 N19 125.5(3) . .
N14 C44 N19 108.9(3) . .
C10 C43 C22 113.6(3) . .
N16 C42 N15 112.9(2) . .
N16 C42 C32 112.6(3) . .
N15 C42 C32 113.5(3) . .
N16 C42 C41 102.7(2) . .
N15 C42 C41 102.3(2) . .
C32 C42 C41 111.9(3) . .
N17 C41 N10 112.6(2) . .
N17 C41 C18 113.6(3) . .
N10 C41 C18 112.8(3) . .
N17 C41 C42 102.9(2) . .
N10 C41 C42 102.0(2) . .
C18 C41 C42 111.9(3) . .
O8 C40 N15 126.5(3) . .
O8 C40 N17 124.1(3) . .
N15 C40 N17 109.4(3) . .
N18 C39 N15 114.1(3) . .
O10 C38 N10 126.4(3) . .
O10 C38 N16 125.3(3) . .
N10 C38 N16 108.3(3) . .
C33 C37 C13 112.2(3) . .
O1 C36 N20 125.5(3) . .
O1 C36 N23 125.9(3) . .
N20 C36 N23 108.6(3) . .
O2 C35 N5 125.0(3) . .
O2 C35 N1 126.2(3) . .
N5 C35 N1 108.7(3) . .
N22 C34 N9 115.2(2) . .
C37 C33 C24 110.8(3) . .
C42 C32 C17 111.6(3) . .
C29 C31 C16 111.1(3) . .
C27 C30 C45 111.0(3) . .
N12 C29 N24 112.5(2) . .
N12 C29 C31 112.2(3) . .
N24 C29 C31 113.6(3) . .
N12 C29 C45 102.9(2) . .
N24 C29 C45 102.3(2) . .
C31 C29 C45 112.4(3) . .
O6 C28 N21 125.5(3) . .
O6 C28 N22 125.7(3) . .
N21 C28 N22 108.8(3) . .
C16 C27 C30 112.7(3) . .
O4 C26 N3 126.0(3) . .
O4 C26 N8 124.8(3) . .
N3 C26 N8 109.2(3) . .
N1 C25 N4 112.7(2) . .
N1 C25 C14 112.5(3) . .
N4 C25 C14 113.5(3) . .
N1 C25 C6 102.4(2) . .
N4 C25 C6 102.3(2) . .
C14 C25 C6 112.5(3) . .
N3 C24 N22 112.1(2) . .
N3 C24 C33 113.5(3) . .
N22 C24 C33 112.6(2) . .
N3 C24 C59 102.9(2) . .
N22 C24 C59 103.1(2) . .
C33 C24 C59 111.8(3) . .
N17 C23 N21 115.1(3) . .
C15 C22 C43 111.6(3) . .
C47 C21 C6 110.8(3) . .
N3 C20 N14 114.3(3) . .
O11 C19 N24 126.8(3) . .
O11 C19 N2 124.2(3) . .
N24 C19 N2 109.1(3) . .
C41 C18 C1 110.3(3) . .
C32 C17 C1 113.0(3) . .
C31 C16 C27 112.9(3) . .
N19 C15 N6 112.2(3) . .
N19 C15 C22 112.6(3) . .
N6 C15 C22 114.2(3) . .
N19 C15 C5 102.1(2) . .
N6 C15 C5 102.6(2) . .
C22 C15 C5 112.0(3) . .
C25 C14 C4 111.8(3) . .
C8 C13 C37 113.4(3) . .
N2 C12 N1 114.4(3) . .
C60 C11 C2 112.1(3) . .
C7 C10 C43 113.2(4) . .
O7 C9 N7 125.5(3) . .
O7 C9 N4 124.9(3) . .
N7 C9 N4 109.6(3) . .
C13 C8 C59 111.1(3) . .
C10 C7 C5 110.9(3) . .
N7 C6 N5 112.1(2) . .
N7 C6 C21 112.6(3) . .
N5 C6 C21 113.7(3) . .
N7 C6 C25 102.4(2) . .
N5 C6 C25 102.7(2) . .
C21 C6 C25 112.3(3) . .
N9 C5 N14 112.1(3) . .
N9 C5 C7 113.9(3) . .
N14 C5 C7 112.9(3) . .
N9 C5 C15 102.4(2) . .
N14 C5 C15 102.2(2) . .
C7 C5 C15 112.2(3) . .
C47 C4 C14 113.6(3) . .
C2 C3 C56 111.6(3) . .
C3 C2 C11 113.1(3) . .
C18 C1 C17 111.8(3) . .
N21 C59 N8 112.4(2) . .
N21 C59 C8 112.5(3) . .
N8 C59 C8 113.1(3) . .
N21 C59 C24 102.8(2) . .
N8 C59 C24 102.7(2) . .
C8 C59 C24 112.5(3) . .
C11 C60 C58 111.0(3) . .
C21 C47 C4 112.6(3) . .
Cl5 Cl5' Cd2' 103.3(5) . .
Cl5 Cl5' Cd2 85.5(4) . .
Cd2' Cl5' Cd2 22.0(3) . .
Cd2 Cd2' Cl6 102.0(8) . .
Cd2 Cd2' Cl5' 102.7(8) . .
Cl6 Cd2' Cl5' 132.9(5) . .
Cd2 Cd2' Cl5 84.6(7) . .
Cl6 Cd2' Cl5 126.6(4) . .
Cl5' Cd2' Cl5 22.5(2) . .
Cd2 Cd2' Cl7 68.4(5) . .
Cl6 Cd2' Cl7 114.6(4) . .
Cl5' Cd2' Cl7 111.6(4) . .
Cl5 Cd2' Cl7 116.9(4) . .

loop_
_geom_bond_atom_site_label_1
_geom_bond_atom_site_label_2
_geom_bond_distance
_geom_bond_site_symmetry_2
Tb1 O5 2.338(2) 4_575
Tb1 O1W 2.348(2) .
Tb1 O3W 2.357(2) .
Tb1 O5W 2.365(3) .
Tb1 O7 2.386(2) 4_575
Tb1 O9 2.407(2) .
Tb1 O2W 2.412(2) .
Tb1 O4W 2.430(3) .
Cd1 Cl1 2.4230(18) .
Cd1 Cl2 2.4492(15) .
Cd1 Cl4 2.4577(9) .
Cd1 Cl3 2.4684(10) .
Cd2 Cd2' 0.952(10) .
Cd2 Cl8 2.4100(16) .
Cd2 Cl6 2.4581(16) .
Cd2 Cl7 2.4690(18) .
Cd2 Cl5' 2.475(4) .
Cd2 Cl5 2.591(5) .
Cl5 Cl5' 0.981(7) .
Cl5 Cd2' 2.500(12) .
Cl6 Cd2' 2.076(11) .
Cl7 Cd2' 2.655(9) .
O1 C36 1.215(4) .
O2 C35 1.225(4) .
O3 C55 1.235(4) .
O4 C26 1.232(4) .
O5 C44 1.218(4) .
O5 Tb1 2.338(2) 4_576
O6 C28 1.219(4) .
O7 C9 1.232(4) .
O7 Tb1 2.386(2) 4_576
O8 C40 1.235(4) .
O9 C54 1.229(4) .
O10 C38 1.216(4) .
O11 C19 1.228(4) .
O12 C50 1.230(4) .
N1 C35 1.368(4) .
N1 C25 1.450(4) .
N1 C12 1.451(4) .
N2 C19 1.368(4) .
N2 C12 1.447(4) .
N2 C45 1.448(4) .
N3 C26 1.361(4) .
N3 C20 1.437(4) .
N3 C24 1.457(4) .
N4 C9 1.357(4) .
N4 C51 1.457(4) .
N4 C25 1.473(4) .
N5 C35 1.365(4) .
N5 C46 1.454(4) .
N5 C6 1.462(4) .
N6 C50 1.366(4) .
N6 C15 1.457(4) .
N6 C46 1.457(4) .
N7 C9 1.349(4) .
N7 C48 1.450(4) .
N7 C6 1.454(4) .
N8 C26 1.361(4) .
N8 C57 1.442(4) .
N8 C59 1.471(4) .
N9 C50 1.369(4) .
N9 C34 1.454(4) .
N9 C5 1.459(4) .
N10 C38 1.361(4) .
N10 C57 1.445(4) .
N10 C41 1.460(4) .
N11 C55 1.366(4) .
N11 C51 1.442(4) .
N11 C45 1.462(4) .
N12 C55 1.366(4) .
N12 C52 1.433(4) .
N12 C29 1.461(4) .
N13 C54 1.360(4) .
N13 C56 1.454(4) .
N13 C49 1.458(4) .
N14 C44 1.355(4) .
N14 C20 1.459(4) .
N14 C5 1.464(4) .
N15 C40 1.361(4) .
N15 C39 1.454(4) .
N15 C42 1.474(4) .
N16 C38 1.372(4) .
N16 C53 1.449(4) .
N16 C42 1.455(4) .
N17 C40 1.369(4) .
N17 C23 1.439(4) .
N17 C41 1.453(4) .
N18 C54 1.368(4) .
N18 C39 1.454(4) .
N18 C58 1.470(4) .
N19 C44 1.363(4) .
N19 C48 1.444(4) .
N19 C15 1.455(4) .
N20 C36 1.363(4) .
N20 C58 1.446(4) .
N20 C53 1.453(4) .
N21 C28 1.366(4) .
N21 C23 1.445(4) .
N21 C59 1.458(4) .
N22 C28 1.369(4) .
N22 C34 1.451(4) .
N22 C24 1.461(4) .
N23 C36 1.368(4) .
N23 C52 1.458(4) .
N23 C56 1.458(4) .
N24 C19 1.357(4) .
N24 C49 1.453(4) .
N24 C29 1.463(4) .
N01 O01 1.150(10) .
N01 O02 1.165(8) .
N01 O03 1.216(8) .
C58 C60 1.528(4) .
C58 C56 1.571(4) .
C56 C3 1.526(4) .
C45 C30 1.535(4) .
C45 C29 1.575(4) .
C43 C10 1.522(6) .
C43 C22 1.526(6) .
C42 C32 1.517(4) .
C42 C41 1.577(4) .
C41 C18 1.523(4) .
C37 C33 1.521(5) .
C37 C13 1.539(5) .
C33 C24 1.523(4) .
C32 C17 1.528(5) .
C31 C29 1.522(5) .
C31 C16 1.525(5) .
C30 C27 1.532(5) .
C27 C16 1.527(6) .
C25 C14 1.531(4) .
C25 C6 1.576(5) .
C24 C59 1.569(4) .
C22 C15 1.518(5) .
C21 C47 1.521(5) .
C21 C6 1.523(5) .
C18 C1 1.531(5) .
C17 C1 1.535(6) .
C15 C5 1.590(4) .
C14 C4 1.531(5) .
C13 C8 1.522(5) .
C11 C60 1.518(5) .
C11 C2 1.533(6) .
C10 C7 1.509(5) .
C8 C59 1.530(4) .
C7 C5 1.519(5) .
C4 C47 1.530(6) .
C3 C2 1.518(5) .
Cl5' Cd2' 2.085(12) .
